data_2243948
loop_
_publ_author_name
'Schmidt, Annika'
'Krupp, Anna'
'Barth, Eva Rebecca'
'Strohmann, Carsten'

_publ_section_title
;
 Crystal structures and Hirshfeld surface analyses of
 bis(4,5-dihydrofuran-2-yl)dimethylsilane and
 (4,5-dihydrofuran-2-yl)(methyl)diphenylsilane
;
_journal_issue 1
_journal_name_full 'Acta Crystallographica Section E'
_journal_page_first
;
;
_journal_paper_doi 10.1107/S2056989021012548
_journal_volume 78
_journal_year 2022
_chemical_formula_iupac 'C17 H18 O Si'
_chemical_formula_moiety 'C17 H18 O Si'
_chemical_formula_sum 'C17 H18 O Si'
_chemical_formula_weight 266.40
_chemical_name_systematic
;
(4,5-Dihydrofuran-2-yl)(methyl)diphenylsilane
;
_space_group_crystal_system triclinic
_space_group_IT_number 2
_space_group_name_Hall '-P 1'
_space_group_name_H-M_alt 'P -1'
_atom_sites_solution_hydrogens difmap
_atom_sites_solution_primary iterative
_audit_creation_method
;
Olex2 1.3
(compiled 2020.11.12 svn.r5f609507 for OlexSys, GUI svn.r6408)
;
_cell_angle_alpha 102.219(2)
_cell_angle_beta 90.613(2)
_cell_angle_gamma 110.280(2)
_cell_formula_units_Z 2
_cell_length_a 8.7737(4)
_cell_length_b 9.1715(4)
_cell_length_c 9.8130(4)
_cell_measurement_reflns_used 8775
_cell_measurement_temperature 100
_cell_measurement_theta_max 36.28
_cell_measurement_theta_min 2.49
_cell_volume 720.85(6)
_computing_cell_refinement 'SAINT (Bruker, 2016)'
_computing_data_collection 'APEX2 (Bruker, 2018)'
_computing_data_reduction 'SAINT (Bruker, 2016)'
_computing_molecular_graphics '<i>OLEX2</i> (Dolomanov et al., 2009)'
_computing_publication_material
;<i>OLEX2</i> (Dolomanov et al., 2009),
CrystalExplorer21 (Spackman et al., 2021),
publCIF (Westrip, 2010), Mercury (Macrae et al., 2020)
;
_computing_structure_refinement '<i>SHELXL2014/7</i> (Sheldrick, 2015)'
_computing_structure_solution 'SHELXS (Sheldrick, 2008)'
_diffrn_ambient_temperature 100.0
_diffrn_detector 'Bruker D8 VENTURE area detector'
_diffrn_detector_area_resol_mean 10.4167
_diffrn_measured_fraction_theta_full 0.994
_diffrn_measured_fraction_theta_max 0.990
_diffrn_measurement_device 'four-circle diffractometer'
_diffrn_measurement_device_type 'Bruker D8 Venture'
_diffrn_measurement_method '\f and \w scans'
_diffrn_radiation_monochromator 'multilayer optics'
_diffrn_radiation_probe x-ray
_diffrn_radiation_type MoK\a
_diffrn_radiation_wavelength 0.71073
_diffrn_reflns_av_R_equivalents 0.0296
_diffrn_reflns_av_unetI/netI 0.0328
_diffrn_reflns_limit_h_max 13
_diffrn_reflns_limit_h_min -11
_diffrn_reflns_limit_k_max 14
_diffrn_reflns_limit_k_min -14
_diffrn_reflns_limit_l_max 15
_diffrn_reflns_limit_l_min -15
_diffrn_reflns_number 20409
_diffrn_reflns_theta_full 25.242
_diffrn_reflns_theta_max 34.000
_diffrn_reflns_theta_min 2.789
_diffrn_source 'microfocus sealed X-ray tube'
_diffrn_source_current 1.4
_diffrn_source_power 0.07
_diffrn_source_voltage 50.0
_diffrn_standards_number 0
_exptl_absorpt_coefficient_mu 0.152
_exptl_absorpt_correction_T_max 0.7471
_exptl_absorpt_correction_T_min 0.7127
_exptl_absorpt_correction_type multi-scan
_exptl_absorpt_process_details
;
(SADABS; Krause et al., 2015)
;
_exptl_crystal_colour colourless
_exptl_crystal_density_diffrn 1.227
_exptl_crystal_description plate
_exptl_crystal_F_000 284
_exptl_crystal_size_max 0.511
_exptl_crystal_size_mid 0.188
_exptl_crystal_size_min 0.074
_refine_diff_density_max 0.484
_refine_diff_density_min -0.268
_refine_ls_extinction_method none
_refine_ls_goodness_of_fit_ref 1.062
_refine_ls_hydrogen_treatment H_atoms_treated_by_a_mixture_of_independent_and_constrained_refinement.
_refine_ls_matrix_type full
_refine_ls_number_parameters 244
_refine_ls_number_reflns 5826
_refine_ls_number_restraints 0
_refine_ls_restrained_S_all 1.062
_refine_ls_R_factor_all 0.0497
_refine_ls_R_factor_gt 0.0398
_refine_ls_shift/su_max 0.000
_refine_ls_shift/su_mean 0.000
_refine_ls_structure_factor_coef Fsqd
_refine_ls_weighting_details 'w=1/[\s^2^(Fo^2^)+(0.0391P)^2^+0.2951P] where P=(Fo^2^+2Fc^2^)/3'
_refine_ls_weighting_scheme calc
_refine_ls_wR_factor_gt 0.0964
_refine_ls_wR_factor_ref 0.1049
_reflns_number_gt 4937
_reflns_number_total 5826
_reflns_threshold_expression 'I > 2\s(I)'
_cod_data_source_file vm2257sup1.cif
_cod_data_source_block 2
_cod_database_code 2243948
_shelx_space_group_comment
;
The symmetry employed for this shelxl refinement is uniquely defined
by the following loop, which should always be used as a source of
symmetry information in preference to the above space-group names.
They are only intended as comments.
;
_shelx_estimated_absorpt_t_min 0.926
_shelx_estimated_absorpt_t_max 0.989

loop_
_space_group_symop_operation_xyz
'x, y, z'
'-x, -y, -z'

loop_
_atom_site_type_symbol
_atom_site_label
_atom_site_fract_x
_atom_site_fract_y
_atom_site_fract_z
_atom_site_U_iso_or_equiv
_atom_site_adp_type
_atom_site_calc_flag
_atom_site_occupancy
_atom_site_disorder_assembly
_atom_site_disorder_group
Si Si1 0.69854(3) 0.37535(3) 0.34297(3) 0.01325(7) Uani d 1 . .
O O1 0.92417(10) 0.22237(9) 0.28540(9) 0.02194(16) Uani d 1 . .
C C1 0.86366(11) 0.32897(11) 0.24356(10) 0.01447(16) Uani d 1 . .
C C2 0.93945(12) 0.38813(13) 0.13924(11) 0.01886(18) Uani d 1 . .
C C3 1.07424(14) 0.32450(15) 0.10108(13) 0.0250(2) Uani d 1 . .
H H3A 1.182(2) 0.410(2) 0.1241(18) 0.035(4) Uiso d 1 . .
H H3B 1.068(2) 0.282(2) 0.0052(19) 0.037(4) Uiso d 1 . .
C C4 1.04574(14) 0.20014(14) 0.19082(13) 0.0241(2) Uani d 1 . .
H H4A 1.003(2) 0.091(2) 0.1329(18) 0.037(4) Uiso d 1 . .
H H4B 1.143(2) 0.213(2) 0.2498(17) 0.034(4) Uiso d 1 . .
C C5 0.50711(11) 0.19477(11) 0.29840(10) 0.01461(16) Uani d 1 . .
C C6 0.44747(12) 0.11776(12) 0.15886(10) 0.01701(17) Uani d 1 . .
H H6 0.4976(18) 0.1611(17) 0.0857(15) 0.021(3) Uiso d 1 . .
C C7 0.31274(12) -0.02389(13) 0.12562(11) 0.01983(19) Uani d 1 . .
H H7 0.276(2) -0.0716(19) 0.0290(17) 0.030(4) Uiso d 1 . .
C C8 0.23486(13) -0.09184(13) 0.23187(13) 0.0221(2) Uani d 1 . .
H H8 0.1407(19) -0.1954(19) 0.2088(16) 0.028(4) Uiso d 1 . .
C C9 0.28960(13) -0.01617(13) 0.37054(12) 0.0235(2) Uani d 1 . .
H H9 0.232(2) -0.063(2) 0.4496(17) 0.034(4) Uiso d 1 . .
C C10 0.42448(12) 0.12571(13) 0.40346(11) 0.01958(18) Uani d 1 . .
H H10 0.4595(19) 0.1741(18) 0.5007(16) 0.025(4) Uiso d 1 . .
C C11 0.68003(11) 0.55198(11) 0.28740(10) 0.01557(16) Uani d 1 . .
C C12 0.54668(13) 0.54371(13) 0.20270(11) 0.01901(18) Uani d 1 . .
H H12 0.4588(18) 0.4466(18) 0.1690(15) 0.021(3) Uiso d 1 . .
C C13 0.53731(15) 0.67991(14) 0.16669(12) 0.0236(2) Uani d 1 . .
H H13 0.447(2) 0.6702(19) 0.1106(17) 0.029(4) Uiso d 1 . .
C C14 0.66219(15) 0.82626(14) 0.21337(12) 0.0239(2) Uani d 1 . .
H H14 0.6560(19) 0.9203(19) 0.1908(17) 0.029(4) Uiso d 1 . .
C C15 0.79733(14) 0.83698(13) 0.29579(13) 0.0234(2) Uani d 1 . .
C C16 0.80543(13) 0.70145(12) 0.33290(12) 0.02067(19) Uani d 1 . .
H H16 0.902(2) 0.7112(19) 0.3922(17) 0.029(4) Uiso d 1 . .
C C17 0.76169(14) 0.42855(14) 0.53383(11) 0.02152(19) Uani d 1 . .
H H17A 0.779(2) 0.341(2) 0.5607(19) 0.042(5) Uiso d 1 . .
H H17B 0.678(2) 0.459(2) 0.5845(19) 0.041(5) Uiso d 1 . .
H H15 0.886(2) 0.9381(19) 0.3294(16) 0.028(4) Uiso d 1 . .
H H17C 0.863(2) 0.524(2) 0.5574(19) 0.045(5) Uiso d 1 . .
H H2 0.9161(19) 0.4673(19) 0.1014(16) 0.028(4) Uiso d 1 . .

loop_
_atom_site_aniso_label
_atom_site_aniso_U_11
_atom_site_aniso_U_22
_atom_site_aniso_U_33
_atom_site_aniso_U_12
_atom_site_aniso_U_13
_atom_site_aniso_U_23
Si1 0.01095(11) 0.01317(12) 0.01416(12) 0.00328(9) 0.00118(8) 0.00181(9)
O1 0.0202(3) 0.0199(3) 0.0313(4) 0.0113(3) 0.0083(3) 0.0103(3)
C1 0.0112(3) 0.0134(4) 0.0177(4) 0.0040(3) 0.0002(3) 0.0020(3)
C2 0.0156(4) 0.0227(5) 0.0198(4) 0.0084(3) 0.0040(3) 0.0054(4)
C3 0.0176(4) 0.0309(6) 0.0272(5) 0.0104(4) 0.0078(4) 0.0051(4)
C4 0.0194(4) 0.0225(5) 0.0318(6) 0.0116(4) 0.0051(4) 0.0019(4)
C5 0.0114(3) 0.0150(4) 0.0170(4) 0.0042(3) 0.0020(3) 0.0036(3)
C6 0.0144(4) 0.0176(4) 0.0169(4) 0.0044(3) 0.0023(3) 0.0015(3)
C7 0.0150(4) 0.0186(4) 0.0217(4) 0.0044(3) 0.0004(3) -0.0014(3)
C8 0.0158(4) 0.0165(4) 0.0307(5) 0.0030(3) 0.0023(4) 0.0036(4)
C9 0.0198(4) 0.0210(5) 0.0270(5) 0.0019(4) 0.0052(4) 0.0088(4)
C10 0.0171(4) 0.0197(4) 0.0192(4) 0.0026(3) 0.0025(3) 0.0056(4)
C11 0.0138(4) 0.0149(4) 0.0178(4) 0.0055(3) 0.0038(3) 0.0024(3)
C12 0.0176(4) 0.0185(4) 0.0214(4) 0.0071(3) 0.0017(3) 0.0046(3)
C13 0.0252(5) 0.0249(5) 0.0249(5) 0.0127(4) 0.0020(4) 0.0084(4)
C14 0.0303(5) 0.0206(5) 0.0265(5) 0.0133(4) 0.0083(4) 0.0100(4)
C15 0.0243(5) 0.0159(4) 0.0292(5) 0.0058(4) 0.0070(4) 0.0055(4)
C16 0.0169(4) 0.0169(4) 0.0265(5) 0.0043(3) 0.0019(4) 0.0042(4)
C17 0.0205(4) 0.0237(5) 0.0161(4) 0.0040(4) 0.0001(3) 0.0025(4)

loop_
_atom_type_symbol
_atom_type_description
_atom_type_scat_dispersion_real
_atom_type_scat_dispersion_imag
_atom_type_scat_source
C C 0.0033 0.0016 'International Tables Vol C Tables 4.2.6.8 and 6.1.1.4'
H H 0.0000 0.0000 'International Tables Vol C Tables 4.2.6.8 and 6.1.1.4'
O O 0.0106 0.0060 'International Tables Vol C Tables 4.2.6.8 and 6.1.1.4'
Si Si 0.0817 0.0704 'International Tables Vol C Tables 4.2.6.8 and 6.1.1.4'

loop_
_geom_angle_atom_site_label_1
_geom_angle_atom_site_label_2
_geom_angle_atom_site_label_3
_geom_angle_site_symmetry_1
_geom_angle_site_symmetry_3
_geom_angle
_geom_angle_publ_flag
C5 Si1 C1 . . 108.44(4) ?
C11 Si1 C1 . . 105.50(4) ?
C11 Si1 C5 . . 113.08(4) ?
C17 Si1 C1 . . 109.26(5) ?
C17 Si1 C5 . . 110.48(5) ?
C17 Si1 C11 . . 109.89(5) ?
C1 O1 C4 . . 107.48(8) ?
O1 C1 Si1 . . 117.13(7) ?
C2 C1 Si1 . . 129.71(8) ?
C2 C1 O1 . . 113.10(9) ?
C1 C2 C3 . . 110.25(9) ?
C1 C2 H2 . . 123.6(9) ?
C3 C2 H2 . . 126.0(9) ?
C2 C3 H3A . . 111.2(10) ?
C2 C3 H3B . . 112.3(11) ?
C2 C3 C4 . . 101.51(9) ?
H3A C3 H3B . . 105.5(14) ?
C4 C3 H3A . . 112.9(10) ?
C4 C3 H3B . . 113.7(11) ?
O1 C4 C3 . . 106.70(8) ?
O1 C4 H4A . . 108.8(10) ?
O1 C4 H4B . . 107.0(10) ?
C3 C4 H4A . . 111.5(10) ?
C3 C4 H4B . . 114.2(10) ?
H4A C4 H4B . . 108.4(14) ?
C6 C5 Si1 . . 121.29(7) ?
C10 C5 Si1 . . 120.94(7) ?
C10 C5 C6 . . 117.64(9) ?
C5 C6 H6 . . 120.3(9) ?
C7 C6 C5 . . 121.26(9) ?
C7 C6 H6 . . 118.4(9) ?
C6 C7 H7 . . 118.2(10) ?
C8 C7 C6 . . 119.98(10) ?
C8 C7 H7 . . 121.8(10) ?
C7 C8 H8 . . 120.4(9) ?
C9 C8 C7 . . 119.76(10) ?
C9 C8 H8 . . 119.8(9) ?
C8 C9 H9 . . 120.5(9) ?
C8 C9 C10 . . 120.10(10) ?
C10 C9 H9 . . 119.4(9) ?
C5 C10 H10 . . 121.0(9) ?
C9 C10 C5 . . 121.24(10) ?
C9 C10 H10 . . 117.7(9) ?
C12 C11 Si1 . . 123.40(7) ?
C12 C11 C16 . . 117.71(9) ?
C16 C11 Si1 . . 118.89(8) ?
C11 C12 H12 . . 121.5(9) ?
C13 C12 C11 . . 121.09(10) ?
C13 C12 H12 . . 117.4(9) ?
C12 C13 H13 . . 118.8(10) ?
C14 C13 C12 . . 120.16(10) ?
C14 C13 H13 . . 121.0(10) ?
C13 C14 H14 . . 120.8(10) ?
C13 C14 C15 . . 119.80(10) ?
C15 C14 H14 . . 119.4(10) ?
C14 C15 C16 . . 119.92(10) ?
C14 C15 H15 . . 121.1(9) ?
C16 C15 H15 . . 119.0(9) ?
C11 C16 H16 . . 119.7(9) ?
C15 C16 C11 . . 121.32(10) ?
C15 C16 H16 . . 118.9(9) ?
Si1 C17 H17A . . 109.9(11) ?
Si1 C17 H17B . . 108.7(11) ?
Si1 C17 H17C . . 110.5(11) ?
H17A C17 H17B . . 112.2(15) ?
H17A C17 H17C . . 109.4(15) ?
H17B C17 H17C . . 106.1(15) ?

loop_
_geom_bond_atom_site_label_1
_geom_bond_atom_site_label_2
_geom_bond_site_symmetry_2
_geom_bond_distance
_geom_bond_publ_flag
Si1 C1 . 1.8743(10) ?
Si1 C5 . 1.8720(9) ?
Si1 C11 . 1.8715(10) ?
Si1 C17 . 1.8591(11) ?
O1 C1 . 1.3897(12) ?
O1 C4 . 1.4603(13) ?
C1 C2 . 1.3356(14) ?
C2 C3 . 1.5082(15) ?
C2 H2 . 0.961(16) ?
C3 H3A . 0.981(17) ?
C3 H3B . 0.933(18) ?
C3 C4 . 1.5398(18) ?
C4 H4A . 0.982(17) ?
C4 H4B . 0.987(17) ?
C5 C6 . 1.4023(14) ?
C5 C10 . 1.4014(13) ?
C6 H6 . 0.934(15) ?
C6 C7 . 1.3926(14) ?
C7 H7 . 0.956(16) ?
C7 C8 . 1.3919(16) ?
C8 H8 . 0.998(16) ?
C8 C9 . 1.3854(17) ?
C9 H9 . 1.023(16) ?
C9 C10 . 1.3944(15) ?
C10 H10 . 0.960(15) ?
C11 C12 . 1.3988(14) ?
C11 C16 . 1.4050(14) ?
C12 H12 . 0.944(15) ?
C12 C13 . 1.3962(15) ?
C13 H13 . 0.928(16) ?
C13 C14 . 1.3861(17) ?
C14 H14 . 0.953(16) ?
C14 C15 . 1.3909(17) ?
C15 C16 . 1.3911(15) ?
C15 H15 . 0.969(16) ?
C16 H16 . 0.990(16) ?
C17 H17A . 0.950(18) ?
C17 H17B . 0.975(19) ?
C17 H17C . 0.992(19) ?

loop_
_geom_hbond_atom_site_label_D
_geom_hbond_atom_site_label_H
_geom_hbond_atom_site_label_A
_geom_hbond_site_symmetry_A
_geom_hbond_distance_DH
_geom_hbond_distance_HA
_geom_hbond_distance_DA
_geom_hbond_angle_DHA
C15 H15 O1 1_565 0.969(16) 2.640(16) 3.3422(13) 129.6(12)
C17 H17C O1 2_766 0.992(19) 2.584(19) 3.5168(14) 156.5(15)

loop_
_geom_torsion_atom_site_label_1
_geom_torsion_atom_site_label_2
_geom_torsion_atom_site_label_3
_geom_torsion_atom_site_label_4
_geom_torsion_site_symmetry_1
_geom_torsion_site_symmetry_2
_geom_torsion_site_symmetry_3
_geom_torsion_site_symmetry_4
_geom_torsion
_geom_torsion_publ_flag
Si1 C1 C2 C3 . . . . 175.12(8) ?
Si1 C5 C6 C7 . . . . 174.69(8) ?
Si1 C5 C10 C9 . . . . -174.66(9) ?
Si1 C11 C12 C13 . . . . 178.63(8) ?
Si1 C11 C16 C15 . . . . -179.42(8) ?
O1 C1 C2 C3 . . . . -2.00(12) ?
C1 Si1 C5 C6 . . . . -51.23(9) ?
C1 Si1 C5 C10 . . . . 124.48(8) ?
C1 Si1 C11 C12 . . . . 109.11(9) ?
C1 Si1 C11 C16 . . . . -71.17(9) ?
C1 O1 C4 C3 . . . . 8.95(11) ?
C1 C2 C3 C4 . . . . 7.17(12) ?
C2 C3 C4 O1 . . . . -9.52(11) ?
C4 O1 C1 Si1 . . . . 177.92(7) ?
C4 O1 C1 C2 . . . . -4.57(12) ?
C5 Si1 C1 O1 . . . . -70.80(8) ?
C5 Si1 C1 C2 . . . . 112.17(10) ?
C5 Si1 C11 C12 . . . . -9.26(10) ?
C5 Si1 C11 C16 . . . . 170.46(8) ?
C5 C6 C7 C8 . . . . -0.15(16) ?
C6 C5 C10 C9 . . . . 1.20(15) ?
C6 C7 C8 C9 . . . . 1.46(16) ?
C7 C8 C9 C10 . . . . -1.42(17) ?
C8 C9 C10 C5 . . . . 0.07(17) ?
C10 C5 C6 C7 . . . . -1.15(15) ?
C11 Si1 C1 O1 . . . . 167.77(7) ?
C11 Si1 C1 C2 . . . . -9.26(11) ?
C11 Si1 C5 C6 . . . . 65.41(9) ?
C11 Si1 C5 C10 . . . . -118.88(9) ?
C11 C12 C13 C14 . . . . 0.82(17) ?
C12 C11 C16 C15 . . . . 0.31(15) ?
C12 C13 C14 C15 . . . . 0.27(17) ?
C13 C14 C15 C16 . . . . -1.03(17) ?
C14 C15 C16 C11 . . . . 0.74(17) ?
C16 C11 C12 C13 . . . . -1.09(15) ?
C17 Si1 C1 O1 . . . . 49.68(8) ?
C17 Si1 C1 C2 . . . . -127.35(10) ?
C17 Si1 C5 C6 . . . . -170.95(8) ?
C17 Si1 C5 C10 . . . . 4.76(10) ?
C17 Si1 C11 C12 . . . . -133.23(9) ?
C17 Si1 C11 C16 . . . . 46.49(9) ?

_cod_database_fobs_code 2243948
